data_4024517
loop_
_publ_author_name
'Peng Peng'
'Bo-Xiao Tang'
'Shao-Feng Pi'
'Yun Liang'
'Jin-Heng Li'

_publ_section_title
;
Synthesis of (E)-3-(Isobenzofuran-3(1H)-ylidene)indolin-2-ones by the
Palladium-Catalyzed Intramolecular C-H Functionalization Process
;
_journal_name_full 'Journal of Organic Chemistry'
_journal_page_first 3569
_journal_page_last 3572
_journal_paper_doi 10.1021/jo900437p
_journal_volume 74
_journal_year 2009
_chemical_formula_moiety 'C18 H15 N O2'
_chemical_formula_sum 'C18 H15 N O2'
_chemical_formula_weight 277.31
_chemical_name_systematic
; 
 ? 
;
_space_group_IT_number 14
_symmetry_cell_setting monoclinic
_symmetry_space_group_name_Hall '-P 2yn'
_symmetry_space_group_name_H-M 'P 1 21/n 1'
_atom_sites_solution_hydrogens geom
_atom_sites_solution_primary direct
_atom_sites_solution_secondary difmap
_audit_creation_method SHELXL-97
_cell_angle_alpha 90.00
_cell_angle_beta 105.711(2)
_cell_angle_gamma 90.00
_cell_formula_units_Z 4
_cell_length_a 12.5969(17)
_cell_length_b 7.8980(10)
_cell_length_c 14.3767(19)
_cell_measurement_reflns_used 2294
_cell_measurement_temperature 298(2)
_cell_measurement_theta_max 26.76
_cell_measurement_theta_min 2.515
_cell_volume 1376.9(3)
_computing_cell_refinement 'SAINT (Bruker, 2002)'
_computing_data_collection 'SMART (Bruker, 2002)'
_computing_data_reduction SAINT
_computing_molecular_graphics 'SHELXTL(Bruker, 2002)'
_computing_publication_material SHELXL97
_computing_structure_refinement 'SHELXL97 (Sheldrick, 1997)'
_computing_structure_solution 'SHELXS97 (Sheldrick, 1997)'
_diffrn_ambient_temperature 298(2)
_diffrn_measured_fraction_theta_full 0.998
_diffrn_measured_fraction_theta_max 0.998
_diffrn_measurement_device_type 'Bruker APEX area-detector diffractometer'
_diffrn_measurement_method '\f and \w scan'
_diffrn_radiation_monochromator graphite
_diffrn_radiation_source 'fine-focus sealed tube'
_diffrn_radiation_type MoK\a
_diffrn_radiation_wavelength 0.71073
_diffrn_reflns_av_R_equivalents 0.0249
_diffrn_reflns_av_sigmaI/netI 0.0277
_diffrn_reflns_limit_h_max 14
_diffrn_reflns_limit_h_min -8
_diffrn_reflns_limit_k_max 9
_diffrn_reflns_limit_k_min -9
_diffrn_reflns_limit_l_max 14
_diffrn_reflns_limit_l_min -17
_diffrn_reflns_number 7011
_diffrn_reflns_theta_full 25.02
_diffrn_reflns_theta_max 25.02
_diffrn_reflns_theta_min 1.91
_diffrn_standards_number 0
_exptl_absorpt_coefficient_mu 0.087
_exptl_absorpt_correction_T_max 0.9791
_exptl_absorpt_correction_T_min 0.9684
_exptl_absorpt_correction_type multi-scan
_exptl_absorpt_process_details '(SADABS; Bruker, 2002)'
_exptl_crystal_colour colorless
_exptl_crystal_density_diffrn 1.338
_exptl_crystal_density_method 'not measured'
_exptl_crystal_description block
_exptl_crystal_F_000 584
_exptl_crystal_size_max 0.37
_exptl_crystal_size_mid 0.33
_exptl_crystal_size_min 0.29
_refine_diff_density_max 0.198
_refine_diff_density_min -0.193
_refine_diff_density_rms 0.043
_refine_ls_extinction_method none
_refine_ls_goodness_of_fit_ref 1.150
_refine_ls_hydrogen_treatment constr
_refine_ls_matrix_type full
_refine_ls_number_parameters 192
_refine_ls_number_reflns 2429
_refine_ls_number_restraints 0
_refine_ls_restrained_S_all 1.150
_refine_ls_R_factor_all 0.0703
_refine_ls_R_factor_gt 0.0585
_refine_ls_shift/su_max 0.001
_refine_ls_shift/su_mean 0.000
_refine_ls_structure_factor_coef Fsqd
_refine_ls_weighting_details 'calc w=1/[\s^2^(Fo^2^)+(0.0644P)^2^+0.3939P] where P=(Fo^2^+2Fc^2^)/3'
_refine_ls_weighting_scheme calc
_refine_ls_wR_factor_gt 0.1362
_refine_ls_wR_factor_ref 0.1436
_reflns_number_gt 2061
_reflns_number_total 2429
_reflns_threshold_expression I>2\s(I)
_cod_data_source_file jo900437p_si_002.cif
_cod_data_source_block 6191m
_cod_original_sg_symbol_H-M 'P 21/n'
_cod_database_code 4024517

loop_
_symmetry_equiv_pos_as_xyz
'x, y, z'
'-x+1/2, y+1/2, -z+1/2'
'-x, -y, -z'
'x-1/2, -y-1/2, z-1/2'

loop_
_atom_site_label
_atom_site_type_symbol
_atom_site_fract_x
_atom_site_fract_y
_atom_site_fract_z
_atom_site_U_iso_or_equiv
_atom_site_adp_type
_atom_site_occupancy
_atom_site_symmetry_multiplicity
_atom_site_calc_flag
_atom_site_refinement_flags
_atom_site_disorder_assembly
_atom_site_disorder_group
O1 O 0.17901(13) 0.5731(2) -0.03275(12) 0.0614(5) Uani 1 1 d . . .
O2 O 0.53467(11) 0.69450(18) 0.08269(10) 0.0450(4) Uani 1 1 d . . .
N1 N 0.21784(14) 0.4564(2) 0.11863(14) 0.0463(5) Uani 1 1 d . . .
C1 C 0.59190(17) 0.7862(3) 0.02444(16) 0.0447(5) Uani 1 1 d . . .
H1A H 0.6526 0.7200 0.0142 0.054 Uiso 1 1 calc R . .
H1B H 0.6205 0.8925 0.0549 0.054 Uiso 1 1 calc R . .
C2 C 0.50696(18) 0.8161(3) -0.06820(15) 0.0425(5) Uani 1 1 d . . .
C3 C 0.5152(2) 0.9003(3) -0.15054(18) 0.0546(6) Uani 1 1 d . . .
H3 H 0.5818 0.9469 -0.1541 0.066 Uiso 1 1 calc R . .
C4 C 0.4222(2) 0.9129(3) -0.22694(18) 0.0614(7) Uani 1 1 d . . .
H4 H 0.4256 0.9699 -0.2827 0.074 Uiso 1 1 calc R . .
C5 C 0.3238(2) 0.8418(3) -0.22174(17) 0.0587(7) Uani 1 1 d . . .
H5 H 0.2621 0.8514 -0.2744 0.070 Uiso 1 1 calc R . .
C6 C 0.31469(19) 0.7572(3) -0.14068(16) 0.0497(6) Uani 1 1 d . . .
H6 H 0.2481 0.7090 -0.1383 0.060 Uiso 1 1 calc R . .
C7 C 0.40810(18) 0.7456(2) -0.06208(15) 0.0404(5) Uani 1 1 d . . .
C8 C 0.42675(16) 0.6714(2) 0.03412(15) 0.0381(5) Uani 1 1 d . . .
C9 C 0.36295(17) 0.5903(2) 0.08262(15) 0.0394(5) Uani 1 1 d . . .
C10 C 0.39910(17) 0.5241(2) 0.18136(15) 0.0399(5) Uani 1 1 d . . .
C11 C 0.49839(19) 0.5236(3) 0.25270(16) 0.0463(6) Uani 1 1 d . . .
H11 H 0.5597 0.5770 0.2417 0.056 Uiso 1 1 calc R . .
C12 C 0.5068(2) 0.4435(3) 0.34082(17) 0.0520(6) Uani 1 1 d . . .
C13 C 0.4144(2) 0.3657(3) 0.35590(18) 0.0575(7) Uani 1 1 d . . .
H13 H 0.4202 0.3121 0.4147 0.069 Uiso 1 1 calc R . .
C14 C 0.3138(2) 0.3648(3) 0.28696(18) 0.0549(6) Uani 1 1 d . . .
H14 H 0.2524 0.3133 0.2988 0.066 Uiso 1 1 calc R . .
C15 C 0.30791(18) 0.4431(2) 0.19984(16) 0.0435(5) Uani 1 1 d . . .
C16 C 0.24485(18) 0.5446(3) 0.04566(17) 0.0436(5) Uani 1 1 d . . .
C17 C 0.1089(2) 0.3912(3) 0.1127(2) 0.0641(7) Uani 1 1 d . . .
H17A H 0.0761 0.4564 0.1540 0.096 Uiso 1 1 calc R . .
H17B H 0.1143 0.2750 0.1329 0.096 Uiso 1 1 calc R . .
H17C H 0.0639 0.3990 0.0472 0.096 Uiso 1 1 calc R . .
C18 C 0.6159(2) 0.4375(4) 0.4164(2) 0.0759(8) Uani 1 1 d . . .
H18A H 0.6036 0.4310 0.4793 0.114 Uiso 1 1 calc R . .
H18B H 0.6573 0.5379 0.4121 0.114 Uiso 1 1 calc R . .
H18C H 0.6565 0.3397 0.4059 0.114 Uiso 1 1 calc R . .

loop_
_atom_site_aniso_label
_atom_site_aniso_U_11
_atom_site_aniso_U_22
_atom_site_aniso_U_33
_atom_site_aniso_U_23
_atom_site_aniso_U_13
_atom_site_aniso_U_12
O1 0.0458(10) 0.0808(12) 0.0556(11) 0.0008(9) 0.0101(8) -0.0113(8)
O2 0.0376(8) 0.0470(9) 0.0518(9) 0.0034(7) 0.0147(7) -0.0047(6)
N1 0.0404(11) 0.0448(10) 0.0589(12) -0.0020(9) 0.0222(9) -0.0048(8)
C1 0.0434(13) 0.0365(11) 0.0605(14) -0.0053(10) 0.0251(11) -0.0030(9)
C2 0.0492(13) 0.0352(11) 0.0496(13) -0.0054(9) 0.0242(10) 0.0021(9)
C3 0.0599(16) 0.0516(14) 0.0635(16) -0.0002(11) 0.0357(13) 0.0007(12)
C4 0.0754(19) 0.0670(16) 0.0502(15) 0.0072(12) 0.0313(14) 0.0055(14)
C5 0.0630(17) 0.0688(16) 0.0455(14) 0.0010(12) 0.0169(12) 0.0083(13)
C6 0.0495(14) 0.0529(14) 0.0483(14) -0.0047(10) 0.0161(11) 0.0005(11)
C7 0.0475(13) 0.0329(10) 0.0458(12) -0.0047(9) 0.0214(10) 0.0015(9)
C8 0.0368(12) 0.0319(10) 0.0471(12) -0.0075(9) 0.0143(9) 0.0008(9)
C9 0.0412(12) 0.0343(11) 0.0457(12) -0.0038(9) 0.0165(10) -0.0001(9)
C10 0.0438(13) 0.0323(10) 0.0492(12) -0.0033(9) 0.0223(10) 0.0011(9)
C11 0.0458(13) 0.0450(12) 0.0522(13) -0.0005(10) 0.0202(11) 0.0002(10)
C12 0.0569(15) 0.0507(13) 0.0507(14) 0.0027(11) 0.0184(12) 0.0056(11)
C13 0.0695(18) 0.0547(15) 0.0540(15) 0.0117(11) 0.0268(13) 0.0057(12)
C14 0.0600(16) 0.0474(13) 0.0686(16) 0.0069(11) 0.0365(13) -0.0028(11)
C15 0.0454(13) 0.0338(11) 0.0568(14) -0.0025(10) 0.0235(11) 0.0025(9)
C16 0.0418(13) 0.0407(12) 0.0510(14) -0.0076(10) 0.0172(11) -0.0017(9)
C17 0.0504(15) 0.0689(17) 0.0790(18) -0.0075(14) 0.0278(13) -0.0158(13)
C18 0.0682(19) 0.096(2) 0.0590(17) 0.0129(15) 0.0099(14) 0.0011(16)

loop_
_atom_type_symbol
_atom_type_description
_atom_type_scat_dispersion_real
_atom_type_scat_dispersion_imag
_atom_type_scat_source
C C 0.0033 0.0016 'International Tables Vol C Tables 4.2.6.8 and 6.1.1.4'
H H 0.0000 0.0000 'International Tables Vol C Tables 4.2.6.8 and 6.1.1.4'
N N 0.0061 0.0033 'International Tables Vol C Tables 4.2.6.8 and 6.1.1.4'
O O 0.0106 0.0060 'International Tables Vol C Tables 4.2.6.8 and 6.1.1.4'

loop_
_geom_angle_atom_site_label_1
_geom_angle_atom_site_label_2
_geom_angle_atom_site_label_3
_geom_angle
_geom_angle_site_symmetry_1
_geom_angle_site_symmetry_3
_geom_angle_publ_flag
C8 O2 C1 110.90(16) . . ?
C16 N1 C15 111.30(18) . . ?
C16 N1 C17 124.2(2) . . ?
C15 N1 C17 124.5(2) . . ?
O2 C1 C2 104.43(17) . . ?
O2 C1 H1A 110.9 . . ?
C2 C1 H1A 110.9 . . ?
O2 C1 H1B 110.9 . . ?
C2 C1 H1B 110.9 . . ?
H1A C1 H1B 108.9 . . ?
C3 C2 C7 121.5(2) . . ?
C3 C2 C1 129.8(2) . . ?
C7 C2 C1 108.68(19) . . ?
C4 C3 C2 118.1(2) . . ?
C4 C3 H3 120.9 . . ?
C2 C3 H3 120.9 . . ?
C3 C4 C5 120.7(2) . . ?
C3 C4 H4 119.7 . . ?
C5 C4 H4 119.7 . . ?
C6 C5 C4 121.7(2) . . ?
C6 C5 H5 119.2 . . ?
C4 C5 H5 119.2 . . ?
C5 C6 C7 118.2(2) . . ?
C5 C6 H6 120.9 . . ?
C7 C6 H6 120.9 . . ?
C2 C7 C6 119.7(2) . . ?
C2 C7 C8 107.68(19) . . ?
C6 C7 C8 132.6(2) . . ?
C9 C8 O2 116.56(18) . . ?
C9 C8 C7 135.15(19) . . ?
O2 C8 C7 108.29(17) . . ?
C8 C9 C10 126.42(19) . . ?
C8 C9 C16 127.34(19) . . ?
C10 C9 C16 106.20(18) . . ?
C11 C10 C15 118.7(2) . . ?
C11 C10 C9 134.4(2) . . ?
C15 C10 C9 106.91(18) . . ?
C10 C11 C12 120.4(2) . . ?
C10 C11 H11 119.8 . . ?
C12 C11 H11 119.8 . . ?
C13 C12 C11 118.9(2) . . ?
C13 C12 C18 121.0(2) . . ?
C11 C12 C18 120.0(2) . . ?
C14 C13 C12 122.5(2) . . ?
C14 C13 H13 118.8 . . ?
C12 C13 H13 118.8 . . ?
C15 C14 C13 117.5(2) . . ?
C15 C14 H14 121.2 . . ?
C13 C14 H14 121.2 . . ?
C14 C15 N1 128.7(2) . . ?
C14 C15 C10 122.1(2) . . ?
N1 C15 C10 109.25(19) . . ?
O1 C16 N1 123.3(2) . . ?
O1 C16 C9 130.4(2) . . ?
N1 C16 C9 106.33(19) . . ?
N1 C17 H17A 109.5 . . ?
N1 C17 H17B 109.5 . . ?
H17A C17 H17B 109.5 . . ?
N1 C17 H17C 109.5 . . ?
H17A C17 H17C 109.5 . . ?
H17B C17 H17C 109.5 . . ?
C12 C18 H18A 109.5 . . ?
C12 C18 H18B 109.5 . . ?
H18A C18 H18B 109.5 . . ?
C12 C18 H18C 109.5 . . ?
H18A C18 H18C 109.5 . . ?
H18B C18 H18C 109.5 . . ?

loop_
_geom_bond_atom_site_label_1
_geom_bond_atom_site_label_2
_geom_bond_distance
_geom_bond_site_symmetry_2
_geom_bond_publ_flag
O1 C16 1.226(3) . ?
O2 C8 1.362(2) . ?
O2 C1 1.440(2) . ?
N1 C16 1.377(3) . ?
N1 C15 1.394(3) . ?
N1 C17 1.447(3) . ?
C1 C2 1.484(3) . ?
C1 H1A 0.9700 . ?
C1 H1B 0.9700 . ?
C2 C3 1.386(3) . ?
C2 C7 1.389(3) . ?
C3 C4 1.376(4) . ?
C3 H3 0.9300 . ?
C4 C5 1.381(4) . ?
C4 H4 0.9300 . ?
C5 C6 1.375(3) . ?
C5 H5 0.9300 . ?
C6 C7 1.396(3) . ?
C6 H6 0.9300 . ?
C7 C8 1.461(3) . ?
C8 C9 1.359(3) . ?
C9 C10 1.465(3) . ?
C9 C16 1.482(3) . ?
C10 C11 1.386(3) . ?
C10 C15 1.402(3) . ?
C11 C12 1.394(3) . ?
C11 H11 0.9300 . ?
C12 C13 1.385(3) . ?
C12 C18 1.504(3) . ?
C13 C14 1.381(3) . ?
C13 H13 0.9300 . ?
C14 C15 1.380(3) . ?
C14 H14 0.9300 . ?
C17 H17A 0.9600 . ?
C17 H17B 0.9600 . ?
C17 H17C 0.9600 . ?
C18 H18A 0.9600 . ?
C18 H18B 0.9600 . ?
C18 H18C 0.9600 . ?

loop_
_geom_torsion_atom_site_label_1
_geom_torsion_atom_site_label_2
_geom_torsion_atom_site_label_3
_geom_torsion_atom_site_label_4
_geom_torsion
_geom_torsion_site_symmetry_1
_geom_torsion_site_symmetry_2
_geom_torsion_site_symmetry_3
_geom_torsion_site_symmetry_4
_geom_torsion_publ_flag
C8 O2 C1 C2 -0.9(2) . . . . ?
O2 C1 C2 C3 179.1(2) . . . . ?
O2 C1 C2 C7 0.1(2) . . . . ?
C7 C2 C3 C4 0.2(3) . . . . ?
C1 C2 C3 C4 -178.8(2) . . . . ?
C2 C3 C4 C5 -0.7(4) . . . . ?
C3 C4 C5 C6 0.4(4) . . . . ?
C4 C5 C6 C7 0.6(4) . . . . ?
C3 C2 C7 C6 0.7(3) . . . . ?
C1 C2 C7 C6 179.91(18) . . . . ?
C3 C2 C7 C8 -178.44(19) . . . . ?
C1 C2 C7 C8 0.7(2) . . . . ?
C5 C6 C7 C2 -1.1(3) . . . . ?
C5 C6 C7 C8 177.9(2) . . . . ?
C1 O2 C8 C9 -178.21(17) . . . . ?
C1 O2 C8 C7 1.4(2) . . . . ?
C2 C7 C8 C9 178.2(2) . . . . ?
C6 C7 C8 C9 -0.9(4) . . . . ?
C2 C7 C8 O2 -1.3(2) . . . . ?
C6 C7 C8 O2 179.7(2) . . . . ?
O2 C8 C9 C10 -0.6(3) . . . . ?
C7 C8 C9 C10 179.9(2) . . . . ?
O2 C8 C9 C16 -177.90(18) . . . . ?
C7 C8 C9 C16 2.7(4) . . . . ?
C8 C9 C10 C11 1.5(4) . . . . ?
C16 C9 C10 C11 179.2(2) . . . . ?
C8 C9 C10 C15 -176.97(19) . . . . ?
C16 C9 C10 C15 0.8(2) . . . . ?
C15 C10 C11 C12 0.2(3) . . . . ?
C9 C10 C11 C12 -178.2(2) . . . . ?
C10 C11 C12 C13 -0.4(3) . . . . ?
C10 C11 C12 C18 177.6(2) . . . . ?
C11 C12 C13 C14 -0.1(4) . . . . ?
C18 C12 C13 C14 -178.1(2) . . . . ?
C12 C13 C14 C15 1.0(4) . . . . ?
C13 C14 C15 N1 178.5(2) . . . . ?
C13 C14 C15 C10 -1.2(3) . . . . ?
C16 N1 C15 C14 180.0(2) . . . . ?
C17 N1 C15 C14 2.0(4) . . . . ?
C16 N1 C15 C10 -0.3(2) . . . . ?
C17 N1 C15 C10 -178.3(2) . . . . ?
C11 C10 C15 C14 0.7(3) . . . . ?
C9 C10 C15 C14 179.45(19) . . . . ?
C11 C10 C15 N1 -179.07(18) . . . . ?
C9 C10 C15 N1 -0.3(2) . . . . ?
C15 N1 C16 O1 -179.7(2) . . . . ?
C17 N1 C16 O1 -1.7(3) . . . . ?
C15 N1 C16 C9 0.8(2) . . . . ?
C17 N1 C16 C9 178.74(19) . . . . ?
C8 C9 C16 O1 -2.7(4) . . . . ?
C10 C9 C16 O1 179.6(2) . . . . ?
C8 C9 C16 N1 176.8(2) . . . . ?
C10 C9 C16 N1 -0.9(2) . . . . ?

loop_
_cod_related_entry_id
_cod_related_entry_database
_cod_related_entry_code
1 ChemSpider 30658936
